data_7007827
loop_
_publ_author_name
'Sutton, Andrew D.'
'May, Iain'
'Sharrad, Clint A.'
'Sarsfield, Mark J.'
'Helliwell, Madeleine'

_publ_section_title
;
 The coordination of perrhenate and pertechnetate to thorium(IV) in the
 presence of phosphine oxide or phosphate ligands.
;
_journal_issue 48
_journal_name_full 'Dalton transactions (Cambridge, England : 2003)'
_journal_page_first 5734
_journal_page_last 5742
_journal_paper_doi 10.1039/b611046k
_journal_year 2006
_chemical_formula_sum 'C24 H60 O32 P4 Re4 Th'
_chemical_formula_weight 1961.44
_chemical_name_systematic
;
?
;
_space_group_IT_number 82
_symmetry_cell_setting tetragonal
_symmetry_space_group_name_Hall 'I -4'
_symmetry_space_group_name_H-M 'I -4'
_atom_sites_solution_hydrogens geom
_atom_sites_solution_primary direct
_atom_sites_solution_secondary difmap
_audit_creation_method SHELXL-97
_cell_angle_alpha 90.00
_cell_angle_beta 90.00
_cell_angle_gamma 90.00
_cell_formula_units_Z 2
_cell_length_a 13.330(2)
_cell_length_b 13.330(2)
_cell_length_c 15.083(3)
_cell_measurement_reflns_used 3964
_cell_measurement_temperature 100(2)
_cell_measurement_theta_max 26.31
_cell_measurement_theta_min 3.06
_cell_volume 2680.1(8)
_computing_cell_refinement 'Bruker SMART'
_computing_data_collection 'Bruker SMART'
_computing_data_reduction 'Bruker SAINT'
_computing_molecular_graphics 'Bruker SHELXTL'
_computing_publication_material 'Bruker SHELXTL'
_computing_structure_refinement 'SHELXL-97 (Sheldrick, 1997)'
_computing_structure_solution 'SHELXS-97 (Sheldrick, 1990)'
_diffrn_ambient_temperature 100(2)
_diffrn_measured_fraction_theta_full 0.997
_diffrn_measured_fraction_theta_max 0.997
_diffrn_measurement_device_type 'CCD area detector'
_diffrn_measurement_method 'phi and omega scans'
_diffrn_radiation_monochromator graphite
_diffrn_radiation_source 'fine-focus sealed tube'
_diffrn_radiation_type MoK\a
_diffrn_radiation_wavelength 0.71073
_diffrn_reflns_av_R_equivalents 0.0519
_diffrn_reflns_av_sigmaI/netI 0.0607
_diffrn_reflns_limit_h_max 16
_diffrn_reflns_limit_h_min -15
_diffrn_reflns_limit_k_max 16
_diffrn_reflns_limit_k_min -16
_diffrn_reflns_limit_l_max 14
_diffrn_reflns_limit_l_min -18
_diffrn_reflns_number 7818
_diffrn_reflns_theta_full 26.40
_diffrn_reflns_theta_max 26.40
_diffrn_reflns_theta_min 2.04
_exptl_absorpt_coefficient_mu 11.971
_exptl_absorpt_correction_T_max 0.5859
_exptl_absorpt_correction_T_min 0.3807
_exptl_absorpt_correction_type multi-scan
_exptl_absorpt_process_details SADABS
_exptl_crystal_colour Clear
_exptl_crystal_density_diffrn 2.431
_exptl_crystal_density_method 'not measured'
_exptl_crystal_description Prism
_exptl_crystal_F_000 1820
_exptl_crystal_size_max 0.10
_exptl_crystal_size_mid 0.10
_exptl_crystal_size_min 0.05
_refine_diff_density_max 2.422
_refine_diff_density_min -3.170
_refine_diff_density_rms 0.356
_refine_ls_abs_structure_details 'Flack H D (1983), Acta Cryst. A39, 876-881'
_refine_ls_abs_structure_Flack 0.00
_refine_ls_extinction_method none
_refine_ls_goodness_of_fit_ref 1.168
_refine_ls_hydrogen_treatment mixed
_refine_ls_matrix_type full
_refine_ls_number_parameters 83
_refine_ls_number_reflns 2732
_refine_ls_number_restraints 15
_refine_ls_restrained_S_all 1.170
_refine_ls_R_factor_all 0.0589
_refine_ls_R_factor_gt 0.0585
_refine_ls_shift/su_max 0.006
_refine_ls_shift/su_mean 0.000
_refine_ls_structure_factor_coef Fsqd
_refine_ls_weighting_details 'calc w=1/[\s^2^(Fo^2^)+(0.0001P)^2^+229.5028P] where P=(Fo^2^+2Fc^2^)/3'
_refine_ls_weighting_scheme calc
_refine_ls_wR_factor_gt 0.1318
_refine_ls_wR_factor_ref 0.1320
_reflns_number_gt 2714
_reflns_number_total 2732
_reflns_threshold_expression >2sigma(I)
_cod_data_source_file b611046k.txt
_cod_data_source_block s1837abs
_cod_depositor_comments
;
The following automatic conversions were performed:
'_symmetry_cell_setting' value 'Tetragonal' changed to 'tetragonal'
according to '/home/saulius/struct/CIF-dictionaries/cif_core.dic'
dictionary named 'cif_core.dic' version 2.4.1 from 2010-06-29.

Automatic conversion script
Id: cif_fix_enum 1527 2010-12-29 10:47:43Z saulius 
;
_cod_original_cell_volume 2679.8(8)
_cod_original_sg_symbol_H-M I-4
_cod_database_code 7007827

loop_
_symmetry_equiv_pos_as_xyz
'x, y, z'
'-x, -y, z'
'y, -x, -z'
'-y, x, -z'
'x+1/2, y+1/2, z+1/2'
'-x+1/2, -y+1/2, z+1/2'
'y+1/2, -x+1/2, -z+1/2'
'-y+1/2, x+1/2, -z+1/2'

loop_
_atom_site_label
_atom_site_type_symbol
_atom_site_fract_x
_atom_site_fract_y
_atom_site_fract_z
_atom_site_U_iso_or_equiv
_atom_site_adp_type
_atom_site_occupancy
_atom_site_symmetry_multiplicity
_atom_site_calc_flag
_atom_site_refinement_flags
_atom_site_disorder_assembly
_atom_site_disorder_group
Th1 Th 0.0000 0.0000 0.0000 0.0113(3) Uani 1 4 d S . .
Re1 Re 0.18495(9) -0.19476(9) 0.12388(6) 0.0250(2) Uani 1 1 d . . .
P1 P 0.1459(9) 0.1489(14) 0.1597(6) 0.063(3) Uani 1 1 d . . .
O1 O 0.1256(19) -0.107(2) 0.0499(12) 0.044(5) Uiso 1 1 d . . .
O2 O 0.1364(17) -0.184(2) 0.2301(15) 0.058(7) Uiso 1 1 d . . .
O3 O 0.3110(17) -0.1814(16) 0.0974(13) 0.034(5) Uiso 1 1 d . . .
O4 O 0.1532(19) -0.307(2) 0.121(2) 0.055(6) Uiso 1 1 d . . .
O5 O 0.0886(14) 0.0683(14) 0.1220(12) 0.029(4) Uiso 1 1 d . . .
O6 O 0.171(2) 0.1406(19) 0.2530(15) 0.067(6) Uiso 1 1 d DU . .
O7 O 0.2496(18) 0.179(2) 0.1133(18) 0.065(6) Uiso 1 1 d DU . .
O8 O 0.075(2) 0.2499(18) 0.1454(17) 0.057(6) Uiso 1 1 d DU . .
C1 C 0.099(2) 0.097(3) 0.3147(19) 0.065(6) Uiso 1 1 d DU . .
H1A H 0.0487 0.0571 0.2817 0.077 Uiso 1 1 calc R . .
H1B H 0.0629 0.1515 0.3464 0.077 Uiso 1 1 calc R . .
C2 C 0.154(3) 0.030(3) 0.382(2) 0.059(8) Uiso 1 1 d DU . .
H2A H 0.1575 -0.0386 0.3589 0.089 Uiso 1 1 calc R . .
H2B H 0.1174 0.0302 0.4383 0.089 Uiso 1 1 calc R . .
H2C H 0.2220 0.0558 0.3913 0.089 Uiso 1 1 calc R . .
C3 C 0.325(3) 0.117(3) 0.148(2) 0.068(7) Uiso 1 1 d DU . .
H3A H 0.2925 0.0531 0.1661 0.082 Uiso 1 1 calc R . .
H3B H 0.3510 0.1490 0.2023 0.082 Uiso 1 1 calc R . .
C4 C 0.412(3) 0.092(4) 0.089(3) 0.084(10) Uiso 1 1 d DU . .
H4A H 0.4012 0.0265 0.0609 0.127 Uiso 1 1 calc R . .
H4B H 0.4738 0.0892 0.1247 0.127 Uiso 1 1 calc R . .
H4C H 0.4194 0.1435 0.0432 0.127 Uiso 1 1 calc R . .
C5 C 0.072(3) 0.355(2) 0.157(3) 0.066(6) Uiso 1 1 d DU . .
H5A H 0.0671 0.3710 0.2211 0.079 Uiso 1 1 calc R . .
H5B H 0.0115 0.3827 0.1275 0.079 Uiso 1 1 calc R . .
C6 C 0.166(3) 0.406(3) 0.118(4) 0.083(9) Uiso 1 1 d DU . .
H6A H 0.2220 0.3997 0.1604 0.124 Uiso 1 1 calc R . .
H6B H 0.1527 0.4768 0.1069 0.124 Uiso 1 1 calc R . .
H6C H 0.1848 0.3727 0.0624 0.124 Uiso 1 1 calc R . .

loop_
_atom_site_aniso_label
_atom_site_aniso_U_11
_atom_site_aniso_U_22
_atom_site_aniso_U_33
_atom_site_aniso_U_23
_atom_site_aniso_U_13
_atom_site_aniso_U_12
Th1 0.0093(4) 0.0093(4) 0.0154(6) 0.000 0.000 0.000
Re1 0.0328(8) 0.0251(6) 0.0172(3) 0.0038(6) -0.0159(6) 0.0005(5)
P1 0.025(6) 0.111(11) 0.052(4) -0.038(8) 0.000(5) -0.014(4)

loop_
_atom_type_symbol
_atom_type_description
_atom_type_scat_dispersion_real
_atom_type_scat_dispersion_imag
_atom_type_scat_source
C C 0.0033 0.0016 'International Tables Vol C Tables 4.2.6.8 and 6.1.1.4'
H H 0.0000 0.0000 'International Tables Vol C Tables 4.2.6.8 and 6.1.1.4'
O O 0.0106 0.0060 'International Tables Vol C Tables 4.2.6.8 and 6.1.1.4'
Re Re -1.0185 7.2310 'International Tables Vol C Tables 4.2.6.8 and 6.1.1.4'
Th Th -7.2400 8.8979 'International Tables Vol C Tables 4.2.6.8 and 6.1.1.4'
P P 0.1023 0.0942 'International Tables Vol C Tables 4.2.6.8 and 6.1.1.4'

loop_
_geom_angle_atom_site_label_1
_geom_angle_atom_site_label_2
_geom_angle_atom_site_label_3
_geom_angle
_geom_angle_site_symmetry_1
_geom_angle_site_symmetry_3
_geom_angle_publ_flag
O1 Th1 O1 142.3(9) 3 4 ?
O1 Th1 O1 96.0(3) 3 2 ?
O1 Th1 O1 96.0(3) 4 2 ?
O1 Th1 O1 96.0(3) 3 . ?
O1 Th1 O1 96.0(3) 4 . ?
O1 Th1 O1 142.3(9) 2 . ?
O1 Th1 O5 146.5(6) 3 . ?
O1 Th1 O5 70.6(6) 4 . ?
O1 Th1 O5 82.6(8) 2 . ?
O1 Th1 O5 68.1(8) . . ?
O1 Th1 O5 68.1(8) 3 3 ?
O1 Th1 O5 82.6(8) 4 3 ?
O1 Th1 O5 146.5(6) 2 3 ?
O1 Th1 O5 70.6(6) . 3 ?
O5 Th1 O5 127.1(5) . 3 ?
O1 Th1 O5 82.6(8) 3 4 ?
O1 Th1 O5 68.1(8) 4 4 ?
O1 Th1 O5 70.6(6) 2 4 ?
O1 Th1 O5 146.5(6) . 4 ?
O5 Th1 O5 127.1(5) . 4 ?
O5 Th1 O5 78.0(8) 3 4 ?
O1 Th1 O5 70.6(6) 3 2 ?
O1 Th1 O5 146.5(6) 4 2 ?
O1 Th1 O5 68.1(8) 2 2 ?
O1 Th1 O5 82.6(8) . 2 ?
O5 Th1 O5 78.0(8) . 2 ?
O5 Th1 O5 127.1(5) 3 2 ?
O5 Th1 O5 127.1(5) 4 2 ?
O4 Re1 O2 90.4(15) . . ?
O4 Re1 O3 110.8(12) . . ?
O2 Re1 O3 124.4(10) . . ?
O4 Re1 O1 119.1(14) . . ?
O2 Re1 O1 110.7(11) . . ?
O3 Re1 O1 102.5(11) . . ?
O5 P1 O6 116.7(15) . . ?
O5 P1 O7 118.5(14) . . ?
O6 P1 O7 104.2(15) . . ?
O5 P1 O8 104.5(14) . . ?
O6 P1 O8 108.5(17) . . ?
O7 P1 O8 103.4(15) . . ?
Re1 O1 Th1 156.4(12) . . ?
P1 O5 Th1 149.4(12) . . ?
P1 O6 C1 120(2) . . ?
C3 O7 P1 108(2) . . ?
C5 O8 P1 143(3) . . ?
O6 C1 C2 110(2) . . ?
O6 C1 H1A 109.7 . . ?
C2 C1 H1A 109.7 . . ?
O6 C1 H1B 109.7 . . ?
C2 C1 H1B 109.7 . . ?
H1A C1 H1B 108.2 . . ?
C1 C2 H2A 109.5 . . ?
C1 C2 H2B 109.5 . . ?
H2A C2 H2B 109.5 . . ?
C1 C2 H2C 109.5 . . ?
H2A C2 H2C 109.5 . . ?
H2B C2 H2C 109.5 . . ?
O7 C3 C4 118(3) . . ?
O7 C3 H3A 107.9 . . ?
C4 C3 H3A 107.9 . . ?
O7 C3 H3B 107.9 . . ?
C4 C3 H3B 107.9 . . ?
H3A C3 H3B 107.2 . . ?
C3 C4 H4A 109.5 . . ?
C3 C4 H4B 109.5 . . ?
H4A C4 H4B 109.5 . . ?
C3 C4 H4C 109.5 . . ?
H4A C4 H4C 109.5 . . ?
H4B C4 H4C 109.5 . . ?
O8 C5 C6 111(2) . . ?
O8 C5 H5A 109.4 . . ?
C6 C5 H5A 109.4 . . ?
O8 C5 H5B 109.4 . . ?
C6 C5 H5B 109.4 . . ?
H5A C5 H5B 108.0 . . ?
C5 C6 H6A 109.5 . . ?
C5 C6 H6B 109.5 . . ?
H6A C6 H6B 109.5 . . ?
C5 C6 H6C 109.5 . . ?
H6A C6 H6C 109.5 . . ?
H6B C6 H6C 109.5 . . ?

loop_
_geom_bond_atom_site_label_1
_geom_bond_atom_site_label_2
_geom_bond_distance
_geom_bond_site_symmetry_2
_geom_bond_publ_flag
Th1 O1 2.327(19) 3 ?
Th1 O1 2.327(19) 4 ?
Th1 O1 2.327(19) 2 ?
Th1 O1 2.328(19) . ?
Th1 O5 2.368(17) . ?
Th1 O5 2.368(17) 3 ?
Th1 O5 2.368(17) 4 ?
Th1 O5 2.368(17) 2 ?
Re1 O4 1.56(3) . ?
Re1 O2 1.73(2) . ?
Re1 O3 1.74(2) . ?
Re1 O1 1.797(19) . ?
P1 O5 1.436(18) . ?
P1 O6 1.45(3) . ?
P1 O7 1.60(3) . ?
P1 O8 1.66(3) . ?
O6 C1 1.456(18) . ?
O7 C3 1.401(19) . ?
O8 C5 1.417(19) . ?
C1 C2 1.54(2) . ?
C1 H1A 0.9900 . ?
C1 H1B 0.9900 . ?
C2 H2A 0.9800 . ?
C2 H2B 0.9800 . ?
C2 H2C 0.9800 . ?
C3 C4 1.508(19) . ?
C3 H3A 0.9900 . ?
C3 H3B 0.9900 . ?
C4 H4A 0.9800 . ?
C4 H4B 0.9800 . ?
C4 H4C 0.9800 . ?
C5 C6 1.546(19) . ?
C5 H5A 0.9900 . ?
C5 H5B 0.9900 . ?
C6 H6A 0.9800 . ?
C6 H6B 0.9800 . ?
C6 H6C 0.9800 . ?

loop_
_geom_torsion_atom_site_label_1
_geom_torsion_atom_site_label_2
_geom_torsion_atom_site_label_3
_geom_torsion_atom_site_label_4
_geom_torsion
_geom_torsion_site_symmetry_1
_geom_torsion_site_symmetry_2
_geom_torsion_site_symmetry_3
_geom_torsion_site_symmetry_4
_geom_torsion_publ_flag
O4 Re1 O1 Th1 80(4) . . . . ?
O2 Re1 O1 Th1 -22(4) . . . . ?
O3 Re1 O1 Th1 -157(4) . . . . ?
O1 Th1 O1 Re1 -77(4) 3 . . . ?
O1 Th1 O1 Re1 139(4) 4 . . . ?
O1 Th1 O1 Re1 31(4) 2 . . . ?
O5 Th1 O1 Re1 73(4) . . . . ?
O5 Th1 O1 Re1 -141(4) 3 . . . ?
O5 Th1 O1 Re1 -162(3) 4 . . . ?
O5 Th1 O1 Re1 -7(4) 2 . . . ?
O6 P1 O5 Th1 174(2) . . . . ?
O7 P1 O5 Th1 -60(4) . . . . ?
O8 P1 O5 Th1 54(3) . . . . ?
O1 Th1 O5 P1 -169(3) 3 . . . ?
O1 Th1 O5 P1 20(3) 4 . . . ?
O1 Th1 O5 P1 -79(3) 2 . . . ?
O1 Th1 O5 P1 125(3) . . . . ?
O5 Th1 O5 P1 84(3) 3 . . . ?
O5 Th1 O5 P1 -20(3) 4 . . . ?
O5 Th1 O5 P1 -148(3) 2 . . . ?
O5 P1 O6 C1 -37(4) . . . . ?
O7 P1 O6 C1 -170(3) . . . . ?
O8 P1 O6 C1 81(3) . . . . ?
O5 P1 O7 C3 -86(3) . . . . ?
O6 P1 O7 C3 46(3) . . . . ?
O8 P1 O7 C3 159(2) . . . . ?
O5 P1 O8 C5 -176(4) . . . . ?
O6 P1 O8 C5 59(4) . . . . ?
O7 P1 O8 C5 -52(4) . . . . ?
P1 O6 C1 C2 140(3) . . . . ?
P1 O7 C3 C4 150(4) . . . . ?
P1 O8 C5 C6 50(6) . . . . ?
